data_1534793
loop_
_publ_author_name
'Selwyn, L.S.'
'McKinnon, W.R.'
'le Page, Y.'

_publ_section_title
;
 Chalcogen rearrangement in the Chevrel compound In Mo6 Sez S8-z at 500
 degrees C
;
_journal_name_full 'Physical Review, Serie 3. B - Condensed Matter (18,1978-)'
_journal_page_first 10427
_journal_page_last 10432
_journal_volume 42
_journal_year 1990
_chemical_formula_sum 'In Mo6 S4.5 Se3.5'
_chemical_name_systematic 'In Mo6 Se3.5 S4.5'
_space_group_IT_number 148
_symmetry_space_group_name_Hall '-P 3*'
_symmetry_space_group_name_H-M 'R -3 :R'
_cell_angle_alpha 93.22
_cell_angle_beta 93.22
_cell_angle_gamma 93.22
_cell_formula_units_Z 1
_cell_length_a 6.606
_cell_length_b 6.606
_cell_length_c 6.606
_cell_volume 286.862
_citation_journal_id_ASTM PRBMDO
_cod_data_source_file Selwyn_PRBMDO_1990_1768.cif
_cod_data_source_block In1Mo6S4.5Se3.5
_cod_original_cell_volume 286.8619
_cod_original_sg_symbol_Hall '-R 3 (-y+z,x+z,-x+y+z)'
_cod_original_formula_sum 'In1 Mo6 S4.5 Se3.5'
_cod_database_code 1534793

loop_
_symmetry_equiv_pos_as_xyz
x,y,z
z,x,y
y,z,x
-x,-y,-z
-z,-x,-y
-y,-z,-x

loop_
_atom_site_label
_atom_site_type_symbol
_atom_site_fract_x
_atom_site_fract_y
_atom_site_fract_z
_atom_site_occupancy
_atom_site_U_iso_or_equiv
Mo1 Mo+2 0.2262 0.4119 0.5491 1 0.0
S2 S-2 0.2142 0.2142 0.2142 0.58 0.0
Se1 Se-2 0.3722 0.1276 0.7362 0.45 0.0
Se2 Se-2 0.2142 0.2142 0.2142 0.42 0.0
In1 In+3 0.933 0.088 -0.028 0.167 0.0
S1 S-2 0.3722 0.1276 0.7362 0.55 0.0
